data_2238597
loop_
_publ_author_name
'Zhu, Xu'
'Xu, Ying'
'Han, Hongfei'
'Guo, Zhiqiang'
'Wei, Xuehong'

_publ_section_title
;
 <i>N</i>-(2-Methylphenyl)-1,2-benzoselenazol-3(2<i>H</i>)-one
;
_journal_issue 10
_journal_name_full 'Acta Crystallographica Section E'
_journal_page_first o1538
_journal_paper_doi 10.1107/S1600536813024744
_journal_volume 69
_journal_year 2013
_chemical_formula_iupac 'C14 H11 N O Se'
_chemical_formula_moiety 'C14 H11 N O Se'
_chemical_formula_sum 'C14 H11 N O Se'
_chemical_formula_weight 288.20
_chemical_name_systematic
;
<i>N</i>-(2-Methylphenyl)-1,2-benzoselenazol-3(2<i>H</i>)-one
;
_space_group_IT_number 14
_symmetry_cell_setting monoclinic
_symmetry_space_group_name_Hall '-P 2yn'
_symmetry_space_group_name_H-M 'P 1 21/n 1'
_atom_sites_solution_hydrogens geom
_atom_sites_solution_primary direct
_atom_sites_solution_secondary difmap
_audit_creation_method SHELXL-97
_cell_angle_alpha 90.00
_cell_angle_beta 102.625(3)
_cell_angle_gamma 90.00
_cell_formula_units_Z 4
_cell_length_a 7.7319(14)
_cell_length_b 13.491(2)
_cell_length_c 11.913(2)
_cell_measurement_temperature 273(2)
_cell_volume 1212.6(3)
_computing_cell_refinement 'SAINT (Bruker, 2007)'
_computing_data_collection 'SMART (Bruker, 2007)'
_computing_data_reduction 'SAINT (Bruker, 2007)'
_computing_molecular_graphics 'SHELXTL (Sheldrick, 2008)'
_computing_publication_material 'SHELXTL (Sheldrick, 2008)'
_computing_structure_refinement 'SHELXL97 (Sheldrick, 2008)'
_computing_structure_solution 'SHELXS97 (Sheldrick, 2008)'
_diffrn_ambient_temperature 273(2)
_diffrn_measured_fraction_theta_full 0.996
_diffrn_measured_fraction_theta_max 0.996
_diffrn_measurement_device_type 'Bruker SMART CCD area-detector'
_diffrn_measurement_method 'phi and omega scans'
_diffrn_radiation_monochromator graphite
_diffrn_radiation_source 'fine-focus sealed tube'
_diffrn_radiation_type MoK\a
_diffrn_radiation_wavelength 0.71073
_diffrn_reflns_av_R_equivalents 0.0255
_diffrn_reflns_av_sigmaI/netI 0.0336
_diffrn_reflns_limit_h_max 9
_diffrn_reflns_limit_h_min -7
_diffrn_reflns_limit_k_max 16
_diffrn_reflns_limit_k_min -15
_diffrn_reflns_limit_l_max 14
_diffrn_reflns_limit_l_min -13
_diffrn_reflns_number 4948
_diffrn_reflns_theta_full 25.01
_diffrn_reflns_theta_max 25.01
_diffrn_reflns_theta_min 2.31
_exptl_absorpt_coefficient_mu 3.078
_exptl_absorpt_correction_T_max 0.5781
_exptl_absorpt_correction_T_min 0.4587
_exptl_absorpt_correction_type multi-scan
_exptl_absorpt_process_details '(SADABS; Sheldrick, 1996)'
_exptl_crystal_colour yellow
_exptl_crystal_density_diffrn 1.579
_exptl_crystal_density_method 'not measured'
_exptl_crystal_description plate
_exptl_crystal_F_000 576
_exptl_crystal_size_max 0.30
_exptl_crystal_size_mid 0.20
_exptl_crystal_size_min 0.20
_refine_diff_density_max 0.521
_refine_diff_density_min -0.272
_refine_ls_extinction_method none
_refine_ls_goodness_of_fit_ref 1.103
_refine_ls_hydrogen_treatment constr
_refine_ls_matrix_type full
_refine_ls_number_parameters 155
_refine_ls_number_reflns 2133
_refine_ls_number_restraints 0
_refine_ls_restrained_S_all 1.103
_refine_ls_R_factor_all 0.0494
_refine_ls_R_factor_gt 0.0413
_refine_ls_shift/su_max 0.000
_refine_ls_shift/su_mean 0.000
_refine_ls_structure_factor_coef Fsqd
_refine_ls_weighting_details 'calc w=1/[\s^2^(Fo^2^)+(0.0461P)^2^+0.4966P] where P=(Fo^2^+2Fc^2^)/3'
_refine_ls_weighting_scheme calc
_refine_ls_wR_factor_gt 0.0914
_refine_ls_wR_factor_ref 0.0949
_reflns_number_gt 1840
_reflns_number_total 2133
_reflns_threshold_expression I>2sigma(I)
_cod_data_source_file bg2515.cif
_cod_data_source_block I
_cod_original_cell_volume 1212.6(4)
_cod_original_sg_symbol_H-M 'P 21/n'
_cod_database_code 2238597

loop_
_symmetry_equiv_pos_as_xyz
'x, y, z'
'-x+1/2, y+1/2, -z+1/2'
'-x, -y, -z'
'x-1/2, -y-1/2, z-1/2'

loop_
_atom_site_type_symbol
_atom_site_label
_atom_site_fract_x
_atom_site_fract_y
_atom_site_fract_z
_atom_site_U_iso_or_equiv
_atom_site_adp_type
_atom_site_calc_flag
_atom_site_refinement_flags
_atom_site_occupancy
_atom_site_symmetry_multiplicity
Se Se 1.09550(5) 0.78392(3) 0.72071(3) 0.04308(16) Uani d . 1 1
N N 0.9365(4) 0.8320(2) 0.5900(2) 0.0409(7) Uani d . 1 1
O O 0.8278(4) 0.8041(2) 0.3987(2) 0.0515(7) Uani d . 1 1
C C1 1.1450(5) 0.6833(3) 0.6215(3) 0.0397(9) Uani d . 1 1
C C2 1.2625(5) 0.6048(3) 0.6512(3) 0.0510(10) Uani d . 1 1
H H2 1.3234 0.5952 0.7269 0.061 Uiso calc R 1 1
C C3 1.2857(6) 0.5417(3) 0.5648(4) 0.0621(12) Uani d . 1 1
H H3 1.3649 0.4892 0.5825 0.074 Uiso calc R 1 1
C C4 1.1934(6) 0.5548(4) 0.4520(4) 0.0656(12) Uani d . 1 1
H H4 1.2105 0.5111 0.3951 0.079 Uiso calc R 1 1
C C5 1.0771(6) 0.6323(3) 0.4247(3) 0.0550(11) Uani d . 1 1
H H5 1.0157 0.6415 0.3491 0.066 Uiso calc R 1 1
C C6 1.0513(5) 0.6967(3) 0.5096(3) 0.0407(9) Uani d . 1 1
C C7 0.9274(5) 0.7807(3) 0.4903(3) 0.0412(9) Uani d . 1 1
C C8 0.8145(5) 0.9075(3) 0.6062(3) 0.0403(9) Uani d . 1 1
C C9 0.6444(5) 0.8811(3) 0.6142(3) 0.0489(10) Uani d . 1 1
C C10 0.5347(6) 0.9574(4) 0.6363(3) 0.0626(12) Uani d . 1 1
H H10 0.4197 0.9423 0.6423 0.075 Uiso calc R 1 1
C C11 0.5907(8) 1.0532(4) 0.6493(4) 0.0677(14) Uani d . 1 1
H H11 0.5142 1.1022 0.6643 0.081 Uiso calc R 1 1
C C12 0.7594(8) 1.0778(3) 0.6403(4) 0.0682(13) Uani d . 1 1
H H12 0.7974 1.1433 0.6494 0.082 Uiso calc R 1 1
C C13 0.8721(6) 1.0048(3) 0.6179(3) 0.0525(10) Uani d . 1 1
H H13 0.9861 1.0209 0.6107 0.063 Uiso calc R 1 1
C C14 0.5808(7) 0.7763(3) 0.6001(5) 0.0706(14) Uani d . 1 1
H H14A 0.5574 0.7586 0.5202 0.106 Uiso calc R 1 1
H H14B 0.4741 0.7699 0.6282 0.106 Uiso calc R 1 1
H H14C 0.6701 0.7332 0.6429 0.106 Uiso calc R 1 1

loop_
_atom_site_aniso_label
_atom_site_aniso_U_11
_atom_site_aniso_U_22
_atom_site_aniso_U_33
_atom_site_aniso_U_12
_atom_site_aniso_U_13
_atom_site_aniso_U_23
Se 0.0454(3) 0.0501(3) 0.0297(2) 0.00016(19) -0.00047(16) -0.00060(16)
N 0.0423(17) 0.0472(17) 0.0286(16) 0.0005(15) -0.0025(13) 0.0000(13)
O 0.0548(17) 0.0605(17) 0.0323(14) 0.0018(14) -0.0057(13) 0.0014(12)
C1 0.039(2) 0.047(2) 0.0308(19) -0.0045(17) 0.0041(16) -0.0007(16)
C2 0.052(2) 0.054(2) 0.042(2) 0.005(2) -0.0005(19) 0.0055(19)
C3 0.063(3) 0.062(3) 0.058(3) 0.014(2) 0.007(2) -0.002(2)
C4 0.073(3) 0.070(3) 0.053(3) 0.010(3) 0.011(2) -0.015(2)
C5 0.061(3) 0.065(3) 0.037(2) 0.002(2) 0.0058(19) -0.003(2)
C6 0.043(2) 0.046(2) 0.0316(19) -0.0042(17) 0.0047(17) 0.0005(16)
C7 0.040(2) 0.047(2) 0.034(2) -0.0079(18) 0.0030(17) 0.0010(16)
C8 0.043(2) 0.047(2) 0.0281(18) 0.0034(18) 0.0023(16) 0.0016(16)
C9 0.048(2) 0.062(3) 0.036(2) 0.003(2) 0.0066(18) 0.0096(18)
C10 0.053(3) 0.094(4) 0.041(2) 0.016(3) 0.012(2) 0.013(2)
C11 0.091(4) 0.070(3) 0.042(2) 0.032(3) 0.015(2) -0.001(2)
C12 0.104(4) 0.050(3) 0.047(3) 0.005(3) 0.009(3) -0.005(2)
C13 0.059(3) 0.056(3) 0.040(2) -0.008(2) 0.004(2) -0.0039(19)
C14 0.061(3) 0.070(3) 0.081(4) -0.017(3) 0.016(3) 0.014(3)

loop_
_atom_type_symbol
_atom_type_description
_atom_type_scat_dispersion_real
_atom_type_scat_dispersion_imag
_atom_type_scat_source
C C 0.0033 0.0016 'International Tables Vol C Tables 4.2.6.8 and 6.1.1.4'
H H 0.0000 0.0000 'International Tables Vol C Tables 4.2.6.8 and 6.1.1.4'
N N 0.0061 0.0033 'International Tables Vol C Tables 4.2.6.8 and 6.1.1.4'
Se Se -0.0929 2.2259 'International Tables Vol C Tables 4.2.6.8 and 6.1.1.4'
O O 0.0106 0.0060 'International Tables Vol C Tables 4.2.6.8 and 6.1.1.4'

loop_
_geom_angle_atom_site_label_1
_geom_angle_atom_site_label_2
_geom_angle_atom_site_label_3
_geom_angle
N Se C1 85.13(14)
C7 N C8 124.7(3)
C7 N Se 116.6(2)
C8 N Se 117.8(2)
C6 C1 C2 121.4(4)
C6 C1 Se 111.9(3)
C2 C1 Se 126.7(3)
C3 C2 C1 117.7(4)
C3 C2 H2 121.1
C1 C2 H2 121.1
C2 C3 C4 121.5(4)
C2 C3 H3 119.3
C4 C3 H3 119.3
C5 C4 C3 119.9(4)
C5 C4 H4 120.1
C3 C4 H4 120.1
C4 C5 C6 119.9(4)
C4 C5 H5 120.1
C6 C5 H5 120.1
C5 C6 C1 119.7(4)
C5 C6 C7 124.3(3)
C1 C6 C7 116.0(3)
O C7 N 123.0(4)
O C7 C6 126.7(3)
N C7 C6 110.3(3)
C13 C8 C9 121.7(4)
C13 C8 N 118.9(4)
C9 C8 N 119.4(3)
C8 C9 C10 116.7(4)
C8 C9 C14 121.9(4)
C10 C9 C14 121.3(4)
C11 C10 C9 122.0(5)
C11 C10 H10 119.0
C9 C10 H10 119.0
C10 C11 C12 120.4(5)
C10 C11 H11 119.8
C12 C11 H11 119.8
C11 C12 C13 119.5(4)
C11 C12 H12 120.2
C13 C12 H12 120.2
C12 C13 C8 119.6(4)
C12 C13 H13 120.2
C8 C13 H13 120.2
C9 C14 H14A 109.5
C9 C14 H14B 109.5
H14A C14 H14B 109.5
C9 C14 H14C 109.5
H14A C14 H14C 109.5
H14B C14 H14C 109.5

loop_
_geom_bond_atom_site_label_1
_geom_bond_atom_site_label_2
_geom_bond_distance
Se N 1.876(3)
Se C1 1.894(4)
N C7 1.364(5)
N C8 1.429(5)
O C7 1.231(4)
C1 C6 1.383(5)
C1 C2 1.389(5)
C2 C3 1.377(6)
C2 H2 0.9300
C3 C4 1.388(6)
C3 H3 0.9300
C4 C5 1.371(6)
C4 H4 0.9300
C5 C6 1.380(5)
C5 H5 0.9300
C6 C7 1.470(5)
C8 C13 1.384(5)
C8 C9 1.386(5)
C9 C10 1.394(6)
C9 C14 1.494(6)
C10 C11 1.361(7)
C10 H10 0.9300
C11 C12 1.373(7)
C11 H11 0.9300
C12 C13 1.380(6)
C12 H12 0.9300
C13 H13 0.9300
C14 H14A 0.9600
C14 H14B 0.9600
C14 H14C 0.9600

loop_
_geom_hbond_atom_site_label_D
_geom_hbond_atom_site_label_H
_geom_hbond_atom_site_label_A
_geom_hbond_site_symmetry_A
_geom_hbond_distance_DH
_geom_hbond_distance_HA
_geom_hbond_distance_DA
_geom_hbond_angle_DHA
C2 H2 O 4_676 0.93 2.45 3.132(4) 130
